data_7015660
loop_
_publ_author_name
'Siemeling, Ulrich'
'Klemann, Thorsten'
'Bruhn, Clemens'
'Schulz, Ji\<r\'i'
'\<St\<epni\<cka, Petr'

_publ_section_title
;
 The coordination behaviour of ferrocene-based pyridylphosphine ligands
 towards Zn(II), Cd(II) and Hg(II).
;
_journal_issue 17
_journal_name_full 'Dalton transactions (Cambridge, England : 2003)'
_journal_page_first 4722
_journal_page_last 4740
_journal_paper_doi 10.1039/c0dt01810d
_journal_volume 40
_journal_year 2011
_chemical_formula_sum 'C27 H22 Fe N P'
_chemical_formula_weight 447.28
_chemical_name_systematic
;
?
;
_space_group_IT_number 2
_symmetry_cell_setting triclinic
_symmetry_space_group_name_Hall '-P 1'
_symmetry_space_group_name_H-M 'P -1'
_atom_sites_solution_hydrogens geom
_atom_sites_solution_primary direct
_atom_sites_solution_secondary difmap
_audit_creation_method SHELXL-97
_cell_angle_alpha 72.013(6)
_cell_angle_beta 85.964(7)
_cell_angle_gamma 66.324(6)
_cell_formula_units_Z 2
_cell_length_a 10.1437(9)
_cell_length_b 11.0401(9)
_cell_length_c 10.9432(9)
_cell_measurement_reflns_used 14638
_cell_measurement_temperature 173(2)
_cell_measurement_theta_max 25.66
_cell_measurement_theta_min 1.96
_cell_volume 1065.47(17)
_computing_structure_refinement 'SHELXL-97 (Sheldrick, 1997)'
_computing_structure_solution 'SHELXS-97 (Sheldrick, 1990)'
_diffrn_ambient_temperature 173(2)
_diffrn_detector 'image plate (34 cm diameter)'
_diffrn_detector_area_resol_mean 6.67
_diffrn_detector_type STOE
_diffrn_measured_fraction_theta_full 0.944
_diffrn_measured_fraction_theta_max 0.944
_diffrn_measurement_details ' 420 frames, detector distance = 135 mm'
_diffrn_measurement_device '2-circle goniometer'
_diffrn_measurement_device_type 'STOE IPDS 2'
_diffrn_measurement_method 'rotation method'
_diffrn_radiation_collimation '0.5 mm diameter, multiple pinhole'
_diffrn_radiation_monochromator 'plane graphite'
_diffrn_radiation_polarisn_norm 0
_diffrn_radiation_type 'Mo K\a'
_diffrn_radiation_wavelength 0.71073
_diffrn_reflns_av_R_equivalents 0.0340
_diffrn_reflns_av_sigmaI/netI 0.0288
_diffrn_reflns_limit_h_max 12
_diffrn_reflns_limit_h_min -12
_diffrn_reflns_limit_k_max 13
_diffrn_reflns_limit_k_min -13
_diffrn_reflns_limit_l_max 13
_diffrn_reflns_limit_l_min -13
_diffrn_reflns_number 9178
_diffrn_reflns_theta_full 25.22
_diffrn_reflns_theta_max 25.22
_diffrn_reflns_theta_min 1.96
_diffrn_source 'sealed X-ray tube, 12 x 0.4 mm long-fine focus'
_diffrn_source_current 30
_diffrn_source_power 1.50
_diffrn_source_voltage 50
_diffrn_standards_decay_% none
_exptl_absorpt_coefficient_mu 0.797
_exptl_absorpt_correction_T_max 0.8225
_exptl_absorpt_correction_T_min 0.7162
_exptl_absorpt_correction_type integration
_exptl_absorpt_process_details 'X-red ver. 1.31 (Stoe & Cie. 2005)'
_exptl_crystal_colour red
_exptl_crystal_density_diffrn 1.394
_exptl_crystal_density_method 'not measured'
_exptl_crystal_description block
_exptl_crystal_F_000 464
_exptl_crystal_size_max 0.49
_exptl_crystal_size_mid 0.39
_exptl_crystal_size_min 0.24
_refine_diff_density_max 0.311
_refine_diff_density_min -0.357
_refine_diff_density_rms 0.038
_refine_ls_extinction_method none
_refine_ls_goodness_of_fit_ref 1.088
_refine_ls_hydrogen_treatment constr
_refine_ls_matrix_type full
_refine_ls_number_parameters 271
_refine_ls_number_reflns 3636
_refine_ls_number_restraints 0
_refine_ls_restrained_S_all 1.088
_refine_ls_R_factor_all 0.0278
_refine_ls_R_factor_gt 0.0264
_refine_ls_shift/su_max 0.001
_refine_ls_shift/su_mean 0.000
_refine_ls_structure_factor_coef Fsqd
_refine_ls_weighting_details 'calc w=1/[\s^2^(Fo^2^)+(0.0379P)^2^+0.2552P] where P=(Fo^2^+2Fc^2^)/3'
_refine_ls_weighting_scheme calc
_refine_ls_wR_factor_gt 0.0732
_refine_ls_wR_factor_ref 0.0739
_reflns_number_gt 3430
_reflns_number_total 3636
_reflns_threshold_expression >2sigma(I)
_cod_data_source_file c0dt01810d.txt
_cod_data_source_block i0540a
_cod_original_cell_volume 1065.47(16)
_cod_database_code 7015660

loop_
_symmetry_equiv_pos_as_xyz
'x, y, z'
'-x, -y, -z'

loop_
_atom_site_label
_atom_site_type_symbol
_atom_site_fract_x
_atom_site_fract_y
_atom_site_fract_z
_atom_site_U_iso_or_equiv
_atom_site_adp_type
_atom_site_occupancy
_atom_site_symmetry_multiplicity
_atom_site_calc_flag
_atom_site_refinement_flags
_atom_site_disorder_assembly
_atom_site_disorder_group
C1 C 0.06783(17) 0.23204(16) 0.96753(14) 0.0315(3) Uani 1 1 d . . .
C2 C 0.16911(18) 0.24069(18) 1.04667(15) 0.0375(4) Uani 1 1 d . . .
H2A H 0.1507 0.3101 1.0845 0.045 Uiso 1 1 calc R . .
C3 C 0.30269(19) 0.12424(19) 1.05696(16) 0.0440(4) Uani 1 1 d . . .
H3A H 0.3862 0.1043 1.1033 0.053 Uiso 1 1 calc R . .
C4 C 0.28632(19) 0.04406(17) 0.98439(17) 0.0430(4) Uani 1 1 d . . .
H4A H 0.3573 -0.0373 0.9747 0.052 Uiso 1 1 calc R . .
C5 C 0.14210(18) 0.10972(16) 0.92877(16) 0.0359(4) Uani 1 1 d . . .
H5A H 0.1030 0.0787 0.8765 0.043 Uiso 1 1 calc R . .
C6 C 0.25829(17) 0.28926(16) 0.67131(14) 0.0320(3) Uani 1 1 d . . .
C7 C 0.16725(19) 0.41059(16) 0.70565(15) 0.0362(4) Uani 1 1 d . . .
H7A H 0.0706 0.4643 0.6790 0.043 Uiso 1 1 calc R . .
C8 C 0.2508(2) 0.43437(19) 0.78765(17) 0.0451(4) Uani 1 1 d . . .
H8A H 0.2184 0.5068 0.8234 0.054 Uiso 1 1 calc R . .
C9 C 0.3920(2) 0.3284(2) 0.80548(17) 0.0455(4) Uani 1 1 d . . .
H9A H 0.4681 0.3194 0.8550 0.055 Uiso 1 1 calc R . .
C10 C 0.39738(18) 0.23832(18) 0.73492(16) 0.0374(4) Uani 1 1 d . . .
H10A H 0.4773 0.1599 0.7307 0.045 Uiso 1 1 calc R . .
C11 C 0.22229(17) 0.23342(15) 0.57863(14) 0.0304(3) Uani 1 1 d . . .
C12 C 0.07950(18) 0.27194(17) 0.53750(15) 0.0363(4) Uani 1 1 d . . .
H12A H 0.0035 0.3287 0.5736 0.044 Uiso 1 1 calc R . .
C13 C 0.05271(19) 0.22487(18) 0.44309(16) 0.0398(4) Uani 1 1 d . . .
H13A H -0.0414 0.2499 0.4141 0.048 Uiso 1 1 calc R . .
C14 C 0.1685(2) 0.13942(18) 0.39180(16) 0.0416(4) Uani 1 1 d . . .
H14A H 0.1535 0.1075 0.3269 0.050 Uiso 1 1 calc R . .
C15 C 0.30642(19) 0.10279(18) 0.43924(16) 0.0411(4) Uani 1 1 d . . .
H15A H 0.3834 0.0433 0.4064 0.049 Uiso 1 1 calc R . .
C16 C -0.20918(17) 0.28098(15) 1.06382(14) 0.0303(3) Uani 1 1 d . . .
C17 C -0.13996(19) 0.17905(17) 1.17764(16) 0.0387(4) Uani 1 1 d . . .
H17A H -0.0398 0.1411 1.1873 0.046 Uiso 1 1 calc R . .
C18 C -0.2182(2) 0.1330(2) 1.27727(17) 0.0480(4) Uani 1 1 d . . .
H18A H -0.1699 0.0648 1.3527 0.058 Uiso 1 1 calc R . .
C19 C -0.3676(2) 0.1879(2) 1.26499(19) 0.0492(4) Uani 1 1 d . . .
H19A H -0.4198 0.1582 1.3322 0.059 Uiso 1 1 calc R . .
C20 C -0.4383(2) 0.2880(2) 1.15085(19) 0.0470(4) Uani 1 1 d . . .
H20A H -0.5384 0.3241 1.1408 0.056 Uiso 1 1 calc R . .
C21 C -0.36022(18) 0.33439(17) 1.05178(16) 0.0374(4) Uani 1 1 d . . .
H21A H -0.4088 0.4020 0.9762 0.045 Uiso 1 1 calc R . .
C22 C -0.18698(16) 0.34521(16) 0.79471(14) 0.0315(3) Uani 1 1 d . . .
C23 C -0.25036(17) 0.46516(18) 0.69028(16) 0.0381(4) Uani 1 1 d . . .
H23A H -0.2513 0.5491 0.6924 0.046 Uiso 1 1 calc R . .
C24 C -0.31200(18) 0.4600(2) 0.58334(17) 0.0477(5) Uani 1 1 d . . .
H24A H -0.3553 0.5407 0.5151 0.057 Uiso 1 1 calc R . .
C25 C -0.30903(19) 0.3359(2) 0.57829(18) 0.0512(5) Uani 1 1 d . . .
H25A H -0.3483 0.3323 0.5059 0.061 Uiso 1 1 calc R . .
C26 C -0.2471(2) 0.2159(2) 0.68171(19) 0.0467(4) Uani 1 1 d . . .
H26A H -0.2453 0.1322 0.6783 0.056 Uiso 1 1 calc R . .
C27 C -0.18804(17) 0.22044(17) 0.78998(16) 0.0366(4) Uani 1 1 d . . .
H27A H -0.1490 0.1403 0.8596 0.044 Uiso 1 1 calc R . .
N N 0.33518(15) 0.14861(14) 0.53046(13) 0.0372(3) Uani 1 1 d . . .
P P -0.11612(4) 0.36315(4) 0.93517(4) 0.03074(11) Uani 1 1 d . . .
Fe Fe 0.24277(2) 0.24364(2) 0.868141(19) 0.03011(9) Uani 1 1 d . . .

loop_
_atom_site_aniso_label
_atom_site_aniso_U_11
_atom_site_aniso_U_22
_atom_site_aniso_U_33
_atom_site_aniso_U_23
_atom_site_aniso_U_13
_atom_site_aniso_U_12
C1 0.0322(8) 0.0318(7) 0.0294(7) -0.0081(6) 0.0049(6) -0.0133(6)
C2 0.0370(8) 0.0475(9) 0.0280(8) -0.0102(7) 0.0032(7) -0.0182(7)
C3 0.0336(9) 0.0536(10) 0.0320(8) -0.0012(7) -0.0016(7) -0.0130(8)
C4 0.0339(9) 0.0329(8) 0.0467(10) 0.0006(7) 0.0070(8) -0.0083(7)
C5 0.0354(8) 0.0295(8) 0.0409(8) -0.0083(6) 0.0064(7) -0.0135(7)
C6 0.0335(8) 0.0324(8) 0.0287(7) -0.0070(6) 0.0059(6) -0.0142(6)
C7 0.0448(9) 0.0288(7) 0.0312(8) -0.0055(6) 0.0048(7) -0.0140(7)
C8 0.0658(12) 0.0411(9) 0.0393(9) -0.0145(7) 0.0110(9) -0.0319(9)
C9 0.0494(10) 0.0599(11) 0.0400(9) -0.0152(8) 0.0057(8) -0.0352(9)
C10 0.0323(8) 0.0463(9) 0.0344(8) -0.0101(7) 0.0054(7) -0.0188(7)
C11 0.0311(7) 0.0284(7) 0.0262(7) -0.0044(6) 0.0031(6) -0.0097(6)
C12 0.0322(8) 0.0357(8) 0.0344(8) -0.0105(6) 0.0016(7) -0.0071(7)
C13 0.0356(8) 0.0410(9) 0.0364(8) -0.0096(7) -0.0053(7) -0.0095(7)
C14 0.0488(10) 0.0416(9) 0.0323(8) -0.0136(7) -0.0007(8) -0.0139(8)
C15 0.0396(9) 0.0416(9) 0.0380(9) -0.0167(7) 0.0066(7) -0.0094(7)
C16 0.0342(8) 0.0277(7) 0.0311(7) -0.0127(6) 0.0049(6) -0.0123(6)
C17 0.0372(8) 0.0401(9) 0.0367(8) -0.0091(7) 0.0010(7) -0.0151(7)
C18 0.0557(11) 0.0458(10) 0.0365(9) -0.0028(7) 0.0038(8) -0.0218(9)
C19 0.0533(11) 0.0489(10) 0.0471(10) -0.0122(8) 0.0199(9) -0.0268(9)
C20 0.0375(9) 0.0478(10) 0.0550(11) -0.0183(8) 0.0111(8) -0.0159(8)
C21 0.0337(8) 0.0357(8) 0.0382(8) -0.0107(7) 0.0046(7) -0.0101(7)
C22 0.0265(7) 0.0349(8) 0.0299(7) -0.0080(6) 0.0040(6) -0.0107(6)
C23 0.0295(8) 0.0385(9) 0.0364(8) -0.0025(7) 0.0055(7) -0.0111(7)
C24 0.0296(8) 0.0649(12) 0.0326(8) 0.0016(8) -0.0001(7) -0.0148(8)
C25 0.0336(9) 0.0868(15) 0.0372(9) -0.0216(9) 0.0028(8) -0.0262(10)
C26 0.0375(9) 0.0602(11) 0.0532(11) -0.0278(9) 0.0057(8) -0.0229(9)
C27 0.0317(8) 0.0377(8) 0.0392(9) -0.0106(7) 0.0020(7) -0.0136(7)
N 0.0327(7) 0.0386(7) 0.0364(7) -0.0139(6) 0.0046(6) -0.0090(6)
P 0.0313(2) 0.0273(2) 0.0321(2) -0.00890(15) 0.00305(16) -0.01050(16)
Fe 0.02995(14) 0.03169(14) 0.02818(14) -0.00806(9) 0.00257(9) -0.01281(10)

loop_
_atom_type_symbol
_atom_type_description
_atom_type_scat_dispersion_real
_atom_type_scat_dispersion_imag
_atom_type_scat_source
C C 0.0033 0.0016 'International Tables Vol C Tables 4.2.6.8 and 6.1.1.4'
H H 0.0000 0.0000 'International Tables Vol C Tables 4.2.6.8 and 6.1.1.4'
N N 0.0061 0.0033 'International Tables Vol C Tables 4.2.6.8 and 6.1.1.4'
P P 0.1023 0.0942 'International Tables Vol C Tables 4.2.6.8 and 6.1.1.4'
Fe Fe 0.3463 0.8444 'International Tables Vol C Tables 4.2.6.8 and 6.1.1.4'

loop_
_geom_angle_atom_site_label_1
_geom_angle_atom_site_label_2
_geom_angle_atom_site_label_3
_geom_angle
_geom_angle_site_symmetry_1
_geom_angle_site_symmetry_3
_geom_angle_publ_flag
C5 C1 C2 107.14(14) . . ?
C5 C1 P 132.51(12) . . ?
C2 C1 P 120.35(12) . . ?
C5 C1 Fe 69.49(9) . . ?
C2 C1 Fe 69.15(9) . . ?
P C1 Fe 126.42(8) . . ?
C3 C2 C1 108.13(15) . . ?
C3 C2 Fe 70.31(10) . . ?
C1 C2 Fe 69.56(9) . . ?
C3 C2 H2A 125.9 . . ?
C1 C2 H2A 125.9 . . ?
Fe C2 H2A 125.8 . . ?
C4 C3 C2 108.29(15) . . ?
C4 C3 Fe 69.89(9) . . ?
C2 C3 Fe 68.90(9) . . ?
C4 C3 H3A 125.9 . . ?
C2 C3 H3A 125.9 . . ?
Fe C3 H3A 126.9 . . ?
C3 C4 C5 108.24(15) . . ?
C3 C4 Fe 69.76(10) . . ?
C5 C4 Fe 69.14(9) . . ?
C3 C4 H4A 125.9 . . ?
C5 C4 H4A 125.9 . . ?
Fe C4 H4A 126.8 . . ?
C4 C5 C1 108.19(15) . . ?
C4 C5 Fe 70.14(10) . . ?
C1 C5 Fe 69.36(9) . . ?
C4 C5 H5A 125.9 . . ?
C1 C5 H5A 125.9 . . ?
Fe C5 H5A 126.2 . . ?
C10 C6 C7 107.35(14) . . ?
C10 C6 C11 125.29(15) . . ?
C7 C6 C11 127.12(14) . . ?
C10 C6 Fe 69.52(9) . . ?
C7 C6 Fe 68.81(9) . . ?
C11 C6 Fe 131.22(11) . . ?
C8 C7 C6 108.00(15) . . ?
C8 C7 Fe 69.84(9) . . ?
C6 C7 Fe 70.34(8) . . ?
C8 C7 H7A 126.0 . . ?
C6 C7 H7A 126.0 . . ?
Fe C7 H7A 125.4 . . ?
C9 C8 C7 108.14(16) . . ?
C9 C8 Fe 70.09(10) . . ?
C7 C8 Fe 69.49(9) . . ?
C9 C8 H8A 125.9 . . ?
C7 C8 H8A 125.9 . . ?
Fe C8 H8A 126.1 . . ?
C8 C9 C10 108.43(16) . . ?
C8 C9 Fe 69.50(11) . . ?
C10 C9 Fe 69.99(10) . . ?
C8 C9 H9A 125.8 . . ?
C10 C9 H9A 125.8 . . ?
Fe C9 H9A 126.3 . . ?
C9 C10 C6 108.08(16) . . ?
C9 C10 Fe 69.71(11) . . ?
C6 C10 Fe 69.86(10) . . ?
C9 C10 H10A 126.0 . . ?
C6 C10 H10A 126.0 . . ?
Fe C10 H10A 126.0 . . ?
N C11 C12 121.96(15) . . ?
N C11 C6 116.08(14) . . ?
C12 C11 C6 121.88(15) . . ?
C13 C12 C11 119.32(16) . . ?
C13 C12 H12A 120.3 . . ?
C11 C12 H12A 120.3 . . ?
C12 C13 C14 118.94(16) . . ?
C12 C13 H13A 120.5 . . ?
C14 C13 H13A 120.5 . . ?
C15 C14 C13 118.62(16) . . ?
C15 C14 H14A 120.7 . . ?
C13 C14 H14A 120.7 . . ?
N C15 C14 123.44(16) . . ?
N C15 H15A 118.3 . . ?
C14 C15 H15A 118.3 . . ?
C17 C16 C21 117.91(15) . . ?
C17 C16 P 123.88(13) . . ?
C21 C16 P 117.88(12) . . ?
C16 C17 C18 121.06(16) . . ?
C16 C17 H17A 119.5 . . ?
C18 C17 H17A 119.5 . . ?
C19 C18 C17 120.53(17) . . ?
C19 C18 H18A 119.7 . . ?
C17 C18 H18A 119.7 . . ?
C18 C19 C20 119.11(18) . . ?
C18 C19 H19A 120.4 . . ?
C20 C19 H19A 120.4 . . ?
C21 C20 C19 120.30(17) . . ?
C21 C20 H20A 119.9 . . ?
C19 C20 H20A 119.9 . . ?
C20 C21 C16 121.07(15) . . ?
C20 C21 H21A 119.5 . . ?
C16 C21 H21A 119.5 . . ?
C27 C22 C23 118.71(15) . . ?
C27 C22 P 123.53(11) . . ?
C23 C22 P 117.67(13) . . ?
C24 C23 C22 120.59(17) . . ?
C24 C23 H23A 119.7 . . ?
C22 C23 H23A 119.7 . . ?
C25 C24 C23 120.18(16) . . ?
C25 C24 H24A 119.9 . . ?
C23 C24 H24A 119.9 . . ?
C24 C25 C26 119.87(17) . . ?
C24 C25 H25A 120.1 . . ?
C26 C25 H25A 120.1 . . ?
C27 C26 C25 120.42(19) . . ?
C27 C26 H26A 119.8 . . ?
C25 C26 H26A 119.8 . . ?
C26 C27 C22 120.19(16) . . ?
C26 C27 H27A 119.9 . . ?
C22 C27 H27A 119.9 . . ?
C15 N C11 117.69(14) . . ?
C1 P C22 105.33(7) . . ?
C1 P C16 101.12(7) . . ?
C22 P C16 100.07(7) . . ?
C2 Fe C1 41.29(6) . . ?
C2 Fe C7 124.96(7) . . ?
C1 Fe C7 107.16(7) . . ?
C2 Fe C5 69.04(7) . . ?
C1 Fe C5 41.14(6) . . ?
C7 Fe C5 120.83(7) . . ?
C2 Fe C8 105.94(7) . . ?
C1 Fe C8 118.83(7) . . ?
C7 Fe C8 40.67(7) . . ?
C5 Fe C8 154.84(8) . . ?
C2 Fe C3 40.78(7) . . ?
C1 Fe C3 68.93(7) . . ?
C7 Fe C3 162.17(8) . . ?
C5 Fe C3 68.43(7) . . ?
C8 Fe C3 124.71(8) . . ?
C2 Fe C9 118.29(7) . . ?
C1 Fe C9 153.28(7) . . ?
C7 Fe C9 68.22(7) . . ?
C5 Fe C9 163.92(8) . . ?
C8 Fe C9 40.41(8) . . ?
C3 Fe C9 106.99(7) . . ?
C2 Fe C4 68.54(7) . . ?
C1 Fe C4 68.89(7) . . ?
C7 Fe C4 156.12(8) . . ?
C5 Fe C4 40.72(7) . . ?
C8 Fe C4 162.27(8) . . ?
C3 Fe C4 40.34(8) . . ?
C9 Fe C4 126.03(7) . . ?
C2 Fe C10 153.28(7) . . ?
C1 Fe C10 164.69(7) . . ?
C7 Fe C10 68.46(7) . . ?
C5 Fe C10 127.37(7) . . ?
C8 Fe C10 68.10(8) . . ?
C3 Fe C10 119.79(7) . . ?
C9 Fe C10 40.31(7) . . ?
C4 Fe C10 108.80(7) . . ?
C2 Fe C6 163.55(7) . . ?
C1 Fe C6 126.65(6) . . ?
C7 Fe C6 40.85(6) . . ?
C5 Fe C6 109.16(7) . . ?
C8 Fe C6 68.36(7) . . ?
C3 Fe C6 155.08(7) . . ?
C9 Fe C6 68.08(7) . . ?
C4 Fe C6 121.49(7) . . ?
C10 Fe C6 40.62(6) . . ?

loop_
_geom_bond_atom_site_label_1
_geom_bond_atom_site_label_2
_geom_bond_distance
_geom_bond_site_symmetry_2
_geom_bond_publ_flag
C1 C5 1.436(2) . ?
C1 C2 1.439(2) . ?
C1 P 1.8192(16) . ?
C1 Fe 2.0428(16) . ?
C2 C3 1.426(2) . ?
C2 Fe 2.0374(17) . ?
C2 H2A 0.9300 . ?
C3 C4 1.419(3) . ?
C3 Fe 2.0561(16) . ?
C3 H3A 0.9300 . ?
C4 C5 1.427(2) . ?
C4 Fe 2.0579(16) . ?
C4 H4A 0.9300 . ?
C5 Fe 2.0446(16) . ?
C5 H5A 0.9300 . ?
C6 C10 1.432(2) . ?
C6 C7 1.434(2) . ?
C6 C11 1.470(2) . ?
C6 Fe 2.0649(15) . ?
C7 C8 1.422(2) . ?
C7 Fe 2.0444(15) . ?
C7 H7A 0.9300 . ?
C8 C9 1.418(3) . ?
C8 Fe 2.0489(17) . ?
C8 H8A 0.9300 . ?
C9 C10 1.418(3) . ?
C9 Fe 2.0568(18) . ?
C9 H9A 0.9300 . ?
C10 Fe 2.0605(17) . ?
C10 H10A 0.9300 . ?
C11 N 1.351(2) . ?
C11 C12 1.400(2) . ?
C12 C13 1.377(2) . ?
C12 H12A 0.9300 . ?
C13 C14 1.389(3) . ?
C13 H13A 0.9300 . ?
C14 C15 1.382(2) . ?
C14 H14A 0.9300 . ?
C15 N 1.345(2) . ?
C15 H15A 0.9300 . ?
C16 C17 1.391(2) . ?
C16 C21 1.403(2) . ?
C16 P 1.8461(16) . ?
C17 C18 1.392(3) . ?
C17 H17A 0.9300 . ?
C18 C19 1.387(3) . ?
C18 H18A 0.9300 . ?
C19 C20 1.390(3) . ?
C19 H19A 0.9300 . ?
C20 C21 1.388(3) . ?
C20 H20A 0.9300 . ?
C21 H21A 0.9300 . ?
C22 C27 1.399(2) . ?
C22 C23 1.399(2) . ?
C22 P 1.8376(16) . ?
C23 C24 1.392(3) . ?
C23 H23A 0.9300 . ?
C24 C25 1.376(3) . ?
C24 H24A 0.9300 . ?
C25 C26 1.392(3) . ?
C25 H25A 0.9300 . ?
C26 C27 1.388(2) . ?
C26 H26A 0.9300 . ?
C27 H27A 0.9300 . ?
